data_4342258
loop_
_publ_author_name
'Santner, Silke'
'Dehnen, Stefanie'

_publ_section_title
;
 [M4Sn4Se17](10-) Cluster Anions (M = Mn, Zn, Cd) in a Cs(+) Environment
 and as Ternary Precursors for Ionothermal Treatment.
;
_journal_issue 4
_journal_name_full 'Inorganic chemistry'
_journal_page_first 1188
_journal_page_last 1190
_journal_paper_doi 10.1021/ic5026087
_journal_volume 54
_journal_year 2015
_chemical_formula_sum 'Cs10 O15 Se17 Sn4 Zn4'
_chemical_formula_weight 3647.66
_chemical_name_systematic
; 
 ? 
;
_space_group_IT_number 2
_symmetry_cell_setting triclinic
_symmetry_space_group_name_Hall '-P 1'
_symmetry_space_group_name_H-M 'P -1'
_atom_sites_solution_primary direct
_atom_sites_solution_secondary difmap
_audit_creation_method SHELXL-97
_cell_angle_alpha 76.98(3)
_cell_angle_beta 73.78(3)
_cell_angle_gamma 69.57(3)
_cell_formula_units_Z 2
_cell_length_a 13.537(3)
_cell_length_b 15.256(3)
_cell_length_c 18.410(4)
_cell_measurement_reflns_used 25029
_cell_measurement_temperature 293(2)
_cell_measurement_theta_max 54.33
_cell_measurement_theta_min 2.88
_cell_volume 3386.4(15)
_computing_structure_refinement 'SHELXL-97 (Sheldrick, 2008)'
_computing_structure_solution 'SHELXS-97 (Sheldrick, 2008)'
_diffrn_ambient_temperature 293(2)
_diffrn_measured_fraction_theta_full 0.985
_diffrn_measured_fraction_theta_max 0.985
_diffrn_measurement_device_type 'STOE IPDS 2T'
_diffrn_measurement_method '\w scans'
_diffrn_radiation_monochromator graphite
_diffrn_radiation_source 'fine-focus sealed tube'
_diffrn_radiation_type MoK\a
_diffrn_radiation_wavelength 0.71073
_diffrn_reflns_av_R_equivalents 0.0771
_diffrn_reflns_av_sigmaI/netI 0.0795
_diffrn_reflns_limit_h_max 17
_diffrn_reflns_limit_h_min -17
_diffrn_reflns_limit_k_max 19
_diffrn_reflns_limit_k_min -19
_diffrn_reflns_limit_l_max 23
_diffrn_reflns_limit_l_min -23
_diffrn_reflns_number 33552
_diffrn_reflns_theta_full 26.73
_diffrn_reflns_theta_max 26.73
_diffrn_reflns_theta_min 1.65
_exptl_absorpt_coefficient_mu 17.306
_exptl_absorpt_correction_T_max 0.3735
_exptl_absorpt_correction_T_min 0.1708
_exptl_absorpt_correction_type numerical
_exptl_absorpt_process_details none
_exptl_crystal_colour colourless
_exptl_crystal_density_diffrn 3.577
_exptl_crystal_density_method 'not measured'
_exptl_crystal_description plate
_exptl_crystal_F_000 3136
_exptl_crystal_size_max 0.14
_exptl_crystal_size_mid 0.11
_exptl_crystal_size_min 0.05
_refine_diff_density_max 0.461
_refine_diff_density_min -0.769
_refine_diff_density_rms 0.053
_refine_ls_extinction_method none
_refine_ls_goodness_of_fit_ref 1.041
_refine_ls_matrix_type full
_refine_ls_number_parameters 403
_refine_ls_number_reflns 14160
_refine_ls_number_restraints 0
_refine_ls_restrained_S_all 1.041
_refine_ls_R_factor_all 0.1030
_refine_ls_R_factor_gt 0.0723
_refine_ls_shift/su_max 0.007
_refine_ls_shift/su_mean 0.001
_refine_ls_structure_factor_coef Fsqd
_refine_ls_weighting_details 'calc w=1/[\s^2^(Fo^2^)+(0.1057P)^2^+0.3379P] where P=(Fo^2^+2Fc^2^)/3'
_refine_ls_weighting_scheme calc
_refine_ls_wR_factor_gt 0.1830
_refine_ls_wR_factor_ref 0.1972
_reflns_number_gt 9676
_reflns_number_total 14160
_reflns_threshold_expression >2sigma(I)
_cod_data_source_file ic5026087_si_003.cif
_cod_data_source_block zn-o-merg
_cod_depositor_comments 'Adding full bibliography for 4342256--4342259.cif.'
_cod_original_cell_volume 3386.4(12)
_cod_original_sg_symbol_H-M P-1
_cod_database_code 4342258

loop_
_symmetry_equiv_pos_as_xyz
'x, y, z'
'-x, -y, -z'

loop_
_atom_site_label
_atom_site_type_symbol
_atom_site_fract_x
_atom_site_fract_y
_atom_site_fract_z
_atom_site_U_iso_or_equiv
_atom_site_adp_type
_atom_site_occupancy
_atom_site_symmetry_multiplicity
_atom_site_calc_flag
_atom_site_refinement_flags
Zn1 Zn 0.21208(14) 0.15344(14) 1.18340(11) 0.0654(5) Uani 1 1 d .
Zn2 Zn 0.44145(14) 0.19861(13) 1.25205(10) 0.0626(5) Uani 1 1 d .
Zn3 Zn 0.20825(14) 0.41888(13) 1.17959(10) 0.0631(5) Uani 1 1 d .
Zn4 Zn 0.13762(14) 0.25720(13) 1.37843(10) 0.0626(5) Uani 1 1 d .
Se1 Se 0.53497(15) 0.25913(17) 0.89753(10) 0.0852(6) Uani 1 1 d .
Se2 Se 0.24968(11) 0.25773(11) 1.24847(8) 0.0600(5) Uani 1 1 d .
Se3 Se -0.01842(12) 0.51753(12) 0.83193(9) 0.0656(5) Uani 1 1 d .
Se4 Se 0.24162(13) 0.53319(12) 1.23977(9) 0.0665(5) Uani 1 1 d .
Se5 Se 0.31870(14) 0.14504(14) 1.05069(10) 0.0740(6) Uani 1 1 d .
Se6 Se 0.01995(13) 0.20486(13) 1.17743(11) 0.0732(5) Uani 1 1 d .
Se7 Se 0.32360(13) 0.42085(14) 1.04965(9) 0.0698(5) Uani 1 1 d .
Se8 Se 0.56011(13) 0.18946(16) 1.12177(10) 0.0806(6) Uani 1 1 d .
Se9 Se 0.16795(13) 0.36415(13) 1.44711(9) 0.0670(5) Uani 1 1 d .
Se10 Se 0.17700(13) 0.10001(13) 1.45542(10) 0.0690(5) Uani 1 1 d .
Se11 Se 0.74661(14) 0.00896(12) 0.74866(11) 0.0727(5) Uani 1 1 d .
Se12 Se 0.48508(12) 0.30283(12) 1.31588(9) 0.0650(5) Uani 1 1 d .
Se13 Se 0.49405(13) 0.03982(12) 1.32640(10) 0.0679(5) Uani 1 1 d .
Se14 Se 0.05981(12) 0.68396(12) 0.62188(9) 0.0660(5) Uani 1 1 d .
Se15 Se 0.25669(12) 0.58793(14) 0.77439(10) 0.0718(5) Uani 1 1 d .
Se16 Se 0.63217(17) 0.16807(14) 0.56640(14) 0.0865(6) Uani 1 1 d .
Se17 Se 0.65157(14) 0.46932(13) 0.57392(10) 0.0709(5) Uani 1 1 d .
Sn1 Sn 0.67892(9) 0.00299(8) 0.63596(7) 0.0677(4) Uani 1 1 d .
Sn2 Sn 0.43193(9) 0.25193(10) 1.03281(6) 0.0729(5) Uani 1 1 d .
Sn3 Sn -0.06403(8) 0.35430(8) 1.23809(6) 0.0635(4) Uani 1 1 d .
Sn4 Sn 0.30958(9) 0.42932(8) 1.35439(6) 0.0625(4) Uani 1 1 d .
Cs1 Cs 0.63738(8) 0.36152(8) 0.42595(6) 0.0701(4) Uani 1 1 d .
Cs2 Cs 0.10278(8) 0.35694(8) 0.99701(6) 0.0735(4) Uani 1 1 d .
Cs3 Cs 0.46400(10) 0.05437(10) 0.86191(7) 0.0871(5) Uani 1 1 d .
Cs4 Cs 0.71014(11) 0.25814(8) 0.71458(6) 0.0786(5) Uani 1 1 d .
Cs5 Cs 0.46742(10) 0.54978(10) 0.87604(8) 0.0890(5) Uani 1 1 d .
Cs6 Cs 0.39460(12) 0.16019(10) 1.50532(8) 0.0928(5) Uani 1 1 d .
Cs7 Cs 0.04444(11) 0.44100(10) 0.63842(7) 0.0852(5) Uani 1 1 d .
Cs9 Cs -0.02293(12) 0.05531(13) 1.38102(9) 0.1033(6) Uani 1 1 d .
Cs8 Cs -0.24355(14) 0.16735(16) 1.22000(14) 0.1280(8) Uani 1 1 d .
Cs20 Cs 0.7681(2) 0.0628(2) 0.94841(15) 0.0922(7) Uani 0.50 1 d P
O20 O 0.7681(2) 0.0628(2) 0.94841(15) 0.0922(7) Uani 0.50 1 d P
O1 O -0.1406(12) 0.4214(11) 1.0385(8) 0.093(4) Uiso 1 1 d .
O2 O 0.2889(11) 0.3556(10) 0.8507(8) 0.084(3) Uiso 1 1 d .
O3 O -0.0835(12) 0.3505(11) 0.5643(8) 0.088(3) Uiso 1 1 d .
O4 O -0.275(2) 0.1052(18) 1.3956(13) 0.140(7) Uiso 1 1 d .
O5 O 0.4371(17) 0.2170(16) 0.7261(12) 0.124(6) Uiso 1 1 d .
O6 O 0.916(3) 0.163(2) 0.8026(17) 0.171(9) Uiso 1 1 d .
O7 O 0.824(3) -0.072(3) 1.071(2) 0.106(9) Uiso 0.50 1 d P
O8 O -0.152(2) 0.051(2) 1.1688(15) 0.153(8) Uiso 1 1 d .
O9 O 0.1079(15) -0.1451(14) 1.4547(10) 0.111(5) Uiso 1 1 d .
O10 O 0.971(3) 0.286(3) 0.836(2) 0.121(11) Uiso 0.50 1 d P
O11 O 0.318(2) 0.3747(19) 1.5880(14) 0.145(7) Uiso 1 1 d .
O12 O 0.5666(11) 0.5901(10) 0.3220(7) 0.080(3) Uiso 1 1 d .
O13 O 0.188(3) 0.238(2) 0.8396(19) 0.102(8) Uiso 0.50 1 d P
O14 O 0.256(4) 0.235(4) 1.660(3) 0.146(14) Uiso 0.50 1 d P
O15 O -0.178(3) -0.063(3) 1.336(2) 0.109(9) Uiso 0.50 1 d P
Cs21 Cs 0.7849(4) 0.2804(4) 0.9519(3) 0.1432(14) Uani 0.50 1 d P
O21 O 0.7849(4) 0.2804(4) 0.9519(3) 0.1432(14) Uani 0.50 1 d P
O16 O 0.955(4) 0.106(4) 1.008(3) 0.138(13) Uiso 0.50 1 d P
O17 O -0.0961(16) -0.1568(15) 1.3459(11) 0.061(4) Uiso 0.50 1 d P
O18 O 0.8458(10) 0.2131(9) 1.0394(7) 0.074(3) Uiso 1 1 d .
O19 O 0.662(2) 0.3643(19) 0.9511(14) 0.078(6) Uiso 0.50 1 d P

loop_
_atom_site_aniso_label
_atom_site_aniso_U_11
_atom_site_aniso_U_22
_atom_site_aniso_U_33
_atom_site_aniso_U_23
_atom_site_aniso_U_13
_atom_site_aniso_U_12
Zn1 0.0598(9) 0.0675(11) 0.0705(10) -0.0166(8) -0.0185(7) -0.0138(8)
Zn2 0.0570(9) 0.0697(11) 0.0615(9) -0.0106(7) -0.0148(7) -0.0178(7)
Zn3 0.0582(9) 0.0675(11) 0.0617(9) -0.0094(7) -0.0141(7) -0.0162(7)
Zn4 0.0597(9) 0.0677(11) 0.0620(9) -0.0106(7) -0.0125(7) -0.0213(8)
Se1 0.0722(10) 0.1051(15) 0.0615(9) -0.0159(9) -0.0120(7) -0.0060(9)
Se2 0.0572(8) 0.0639(9) 0.0598(8) -0.0129(6) -0.0126(6) -0.0171(6)
Se3 0.0598(8) 0.0702(10) 0.0665(9) -0.0126(7) -0.0168(6) -0.0154(7)
Se4 0.0677(9) 0.0658(9) 0.0692(9) -0.0069(7) -0.0188(7) -0.0231(7)
Se5 0.0689(9) 0.0804(11) 0.0678(9) -0.0228(8) -0.0184(7) -0.0067(8)
Se6 0.0602(9) 0.0776(11) 0.0866(11) -0.0283(8) -0.0227(7) -0.0116(7)
Se7 0.0591(8) 0.0845(11) 0.0608(8) -0.0096(7) -0.0126(6) -0.0167(7)
Se8 0.0580(9) 0.1087(15) 0.0623(9) -0.0127(9) -0.0137(6) -0.0093(8)
Se9 0.0675(9) 0.0743(10) 0.0641(9) -0.0163(7) -0.0091(6) -0.0278(7)
Se10 0.0636(9) 0.0694(10) 0.0730(9) -0.0060(7) -0.0152(7) -0.0217(7)
Se11 0.0730(10) 0.0627(10) 0.0884(11) -0.0160(8) -0.0277(8) -0.0169(7)
Se12 0.0603(8) 0.0673(9) 0.0710(9) -0.0099(7) -0.0170(6) -0.0217(7)
Se13 0.0612(8) 0.0660(10) 0.0778(10) -0.0102(7) -0.0202(7) -0.0172(7)
Se14 0.0592(8) 0.0734(10) 0.0673(9) -0.0137(7) -0.0136(6) -0.0204(7)
Se15 0.0574(8) 0.0848(11) 0.0735(10) -0.0196(8) -0.0184(7) -0.0137(7)
Se16 0.0824(12) 0.0673(11) 0.1153(15) 0.0025(9) -0.0403(11) -0.0247(9)
Se17 0.0739(10) 0.0735(10) 0.0743(10) -0.0154(7) -0.0198(7) -0.0277(8)
Sn1 0.0648(7) 0.0630(7) 0.0781(7) -0.0089(5) -0.0212(5) -0.0193(5)
Sn2 0.0614(6) 0.0881(9) 0.0601(6) -0.0152(5) -0.0147(4) -0.0078(5)
Sn3 0.0562(6) 0.0687(7) 0.0672(6) -0.0158(5) -0.0157(4) -0.0154(4)
Sn4 0.0644(6) 0.0646(7) 0.0631(6) -0.0093(4) -0.0155(4) -0.0239(5)
Cs1 0.0688(6) 0.0706(7) 0.0745(6) -0.0145(4) -0.0205(4) -0.0196(4)
Cs2 0.0670(6) 0.0786(7) 0.0701(6) -0.0147(5) -0.0196(4) -0.0104(5)
Cs3 0.0794(7) 0.0964(9) 0.0822(8) -0.0355(6) -0.0215(5) -0.0058(6)
Cs4 0.0970(8) 0.0675(7) 0.0730(7) -0.0117(5) -0.0145(5) -0.0296(5)
Cs5 0.0784(7) 0.0946(9) 0.1015(9) 0.0268(6) -0.0420(6) -0.0435(6)
Cs6 0.1049(9) 0.0914(9) 0.0988(9) 0.0093(6) -0.0521(7) -0.0414(7)
Cs7 0.0938(8) 0.0904(9) 0.0767(7) -0.0255(6) -0.0106(6) -0.0326(6)
Cs9 0.0815(8) 0.1212(12) 0.1098(10) 0.0223(8) -0.0340(7) -0.0480(8)
Cs8 0.0881(9) 0.1370(15) 0.1768(17) -0.0652(13) -0.0513(10) -0.0124(9)
Cs20 0.0814(13) 0.0972(16) 0.0949(15) -0.0070(12) -0.0260(11) -0.0224(11)
O20 0.0814(13) 0.0972(16) 0.0949(15) -0.0070(12) -0.0260(11) -0.0224(11)
Cs21 0.127(3) 0.158(4) 0.159(3) -0.040(3) -0.044(2) -0.041(2)
O21 0.127(3) 0.158(4) 0.159(3) -0.040(3) -0.044(2) -0.041(2)

loop_
_atom_type_symbol
_atom_type_description
_atom_type_scat_dispersion_real
_atom_type_scat_dispersion_imag
_atom_type_scat_source
Cs Cs -0.3680 2.1192 'International Tables Vol C Tables 4.2.6.8 and 6.1.1.4'
O O 0.0106 0.0060 'International Tables Vol C Tables 4.2.6.8 and 6.1.1.4'
Se Se -0.0929 2.2259 'International Tables Vol C Tables 4.2.6.8 and 6.1.1.4'
Sn Sn -0.6537 1.4246 'International Tables Vol C Tables 4.2.6.8 and 6.1.1.4'
Zn Zn 0.2839 1.4301 'International Tables Vol C Tables 4.2.6.8 and 6.1.1.4'

loop_
_geom_angle_atom_site_label_1
_geom_angle_atom_site_label_2
_geom_angle_atom_site_label_3
_geom_angle
_geom_angle_site_symmetry_1
_geom_angle_site_symmetry_3
Se2 Zn1 Se11 110.88(9) . 2_657
Se2 Zn1 Se6 111.62(9) . .
Se11 Zn1 Se6 107.03(10) 2_657 .
Se2 Zn1 Se5 113.29(10) . .
Se11 Zn1 Se5 106.77(9) 2_657 .
Se6 Zn1 Se5 106.89(9) . .
Se2 Zn1 Cs2 98.59(7) . .
Se11 Zn1 Cs2 150.53(7) 2_657 .
Se6 Zn1 Cs2 60.03(7) . .
Se5 Zn1 Cs2 58.81(6) . .
Se2 Zn1 Cs3 99.32(7) . 2_657
Se11 Zn1 Cs3 57.46(7) 2_657 2_657
Se6 Zn1 Cs3 148.98(8) . 2_657
Se5 Zn1 Cs3 60.15(6) . 2_657
Cs2 Zn1 Cs3 118.64(6) . 2_657
Se2 Zn1 Cs20 165.84(8) . 2_657
Se11 Zn1 Cs20 65.18(7) 2_657 2_657
Se6 Zn1 Cs20 82.32(7) . 2_657
Se5 Zn1 Cs20 57.94(7) . 2_657
Cs2 Zn1 Cs20 86.13(5) . 2_657
Cs3 Zn1 Cs20 66.88(5) 2_657 2_657
Se2 Zn1 Cs9 96.94(7) . .
Se11 Zn1 Cs9 57.28(7) 2_657 .
Se6 Zn1 Cs9 61.16(7) . .
Se5 Zn1 Cs9 149.68(8) . .
Cs2 Zn1 Cs9 120.86(5) . .
Cs3 Zn1 Cs9 114.36(6) 2_657 .
Cs20 Zn1 Cs9 91.97(6) 2_657 .
Se2 Zn2 Se13 113.36(10) . .
Se2 Zn2 Se12 110.04(9) . .
Se13 Zn2 Se12 105.34(8) . .
Se2 Zn2 Se8 112.00(9) . .
Se13 Zn2 Se8 106.94(10) . .
Se12 Zn2 Se8 108.85(10) . .
Se2 Zn2 Cs8 164.44(9) . 1_655
Se13 Zn2 Cs8 82.17(8) . 1_655
Se12 Zn2 Cs8 64.35(6) . 1_655
Se8 Zn2 Cs8 59.84(7) . 1_655
Se2 Zn2 Cs5 98.12(7) . 2_667
Se13 Zn2 Cs5 148.37(7) . 2_667
Se12 Zn2 Cs5 58.39(6) . 2_667
Se8 Zn2 Cs5 61.05(8) . 2_667
Cs8 Zn2 Cs5 66.43(6) 1_655 2_667
Se2 Zn2 Cs3 98.68(7) . 2_657
Se13 Zn2 Cs3 60.57(6) . 2_657
Se12 Zn2 Cs3 151.27(7) . 2_657
Se8 Zn2 Cs3 58.55(7) . 2_657
Cs8 Zn2 Cs3 88.03(5) 1_655 2_657
Cs5 Zn2 Cs3 119.33(5) 2_667 2_657
Se2 Zn2 Cs6 96.69(7) . .
Se13 Zn2 Cs6 58.80(6) . .
Se12 Zn2 Cs6 58.47(6) . .
Se8 Zn2 Cs6 151.31(7) . .
Cs8 Zn2 Cs6 92.27(6) 1_655 .
Cs5 Zn2 Cs6 116.49(5) 2_667 .
Cs3 Zn2 Cs6 118.69(6) 2_657 .
Se2 Zn3 Se3 111.91(10) . 2_567
Se2 Zn3 Se7 109.89(9) . .
Se3 Zn3 Se7 107.99(9) 2_567 .
Se2 Zn3 Se4 113.82(8) . .
Se3 Zn3 Se4 106.90(9) 2_567 .
Se7 Zn3 Se4 106.00(9) . .
Se2 Zn3 Cs7 98.06(7) . 2_567
Se3 Zn3 Cs7 59.32(6) 2_567 2_567
Se7 Zn3 Cs7 152.06(8) . 2_567
Se4 Zn3 Cs7 60.49(6) . 2_567
Se2 Zn3 Cs2 96.08(7) . .
Se3 Zn3 Cs2 58.58(6) 2_567 .
Se7 Zn3 Cs2 61.12(6) . .
Se4 Zn3 Cs2 150.09(8) . .
Cs7 Zn3 Cs2 117.18(5) 2_567 .
Se2 Zn3 Cs5 98.48(7) . 2_667
Se3 Zn3 Cs5 149.49(8) 2_567 2_667
Se7 Zn3 Cs5 56.45(6) . 2_667
Se4 Zn3 Cs5 60.48(6) . 2_667
Cs7 Zn3 Cs5 120.49(5) 2_567 2_667
Cs2 Zn3 Cs5 117.22(5) . 2_667
Se2 Zn4 Se10 112.77(9) . .
Se2 Zn4 Se9 110.69(9) . .
Se10 Zn4 Se9 106.76(9) . .
Se2 Zn4 Se14 111.67(9) . 2_567
Se10 Zn4 Se14 108.46(9) . 2_567
Se9 Zn4 Se14 106.15(9) . 2_567
Se2 Zn4 Cs9 100.54(7) . .
Se10 Zn4 Cs9 57.77(6) . .
Se9 Zn4 Cs9 148.75(8) . .
Se14 Zn4 Cs9 61.28(6) 2_567 .
Se2 Zn4 Cs6 98.75(7) . .
Se10 Zn4 Cs6 59.13(6) . .
Se9 Zn4 Cs6 58.40(6) . .
Se14 Zn4 Cs6 149.47(7) 2_567 .
Cs9 Zn4 Cs6 116.71(6) . .
Se2 Zn4 Cs7 98.01(8) . 2_567
Se10 Zn4 Cs7 149.20(7) . 2_567
Se9 Zn4 Cs7 58.56(6) . 2_567
Se14 Zn4 Cs7 58.01(6) 2_567 2_567
Cs9 Zn4 Cs7 119.19(5) . 2_567
Cs6 Zn4 Cs7 116.74(5) . 2_567
Sn2 Se1 Cs4 172.98(8) . .
Sn2 Se1 Cs20 91.73(8) . .
Cs4 Se1 Cs20 82.07(7) . .
Sn2 Se1 Cs3 93.28(9) . .
Cs4 Se1 Cs3 88.98(6) . .
Cs20 Se1 Cs3 80.87(7) . .
Sn2 Se1 Cs21 92.52(10) . .
Cs4 Se1 Cs21 81.16(9) . .
Cs20 Se1 Cs21 53.35(9) . .
Cs3 Se1 Cs21 133.99(9) . .
Sn2 Se1 Cs5 91.69(8) . .
Cs4 Se1 Cs5 89.98(7) . .
Cs20 Se1 Cs5 131.19(8) . .
Cs3 Se1 Cs5 147.38(6) . .
Cs21 Se1 Cs5 77.86(9) . .
Zn1 Se2 Zn2 108.54(8) . .
Zn1 Se2 Zn3 110.24(8) . .
Zn2 Se2 Zn3 109.38(9) . .
Zn1 Se2 Zn4 108.74(9) . .
Zn2 Se2 Zn4 110.33(8) . .
Zn3 Se2 Zn4 109.61(9) . .
Zn3 Se3 Sn3 104.89(8) 2_567 2_567
Zn3 Se3 Cs2 87.36(7) 2_567 2_567
Sn3 Se3 Cs2 86.34(6) 2_567 2_567
Zn3 Se3 Cs7 86.58(7) 2_567 .
Sn3 Se3 Cs7 85.54(6) 2_567 .
Cs2 Se3 Cs7 168.29(6) 2_567 .
Zn3 Se3 Cs2 129.56(8) 2_567 .
Sn3 Se3 Cs2 116.68(6) 2_567 .
Cs2 Se3 Cs2 69.02(4) 2_567 .
Cs7 Se3 Cs2 122.34(6) . .
Zn3 Se4 Sn4 101.82(8) . .
Zn3 Se4 Cs4 166.41(8) . 2_667
Sn4 Se4 Cs4 91.17(6) . 2_667
Zn3 Se4 Cs7 85.12(7) . 2_567
Sn4 Se4 Cs7 87.07(6) . 2_567
Cs4 Se4 Cs7 99.64(6) 2_667 2_567
Zn3 Se4 Cs5 85.20(7) . 2_667
Sn4 Se4 Cs5 87.17(6) . 2_667
Cs4 Se4 Cs5 91.57(5) 2_667 2_667
Cs7 Se4 Cs5 167.49(6) 2_567 2_667
Zn3 Se4 Cs21 89.34(9) . 2_667
Sn4 Se4 Cs21 162.63(9) . 2_667
Cs4 Se4 Cs21 77.10(7) 2_667 2_667
Cs7 Se4 Cs21 107.31(8) 2_567 2_667
Cs5 Se4 Cs21 80.48(8) 2_667 2_667
Zn1 Se5 Sn2 103.88(8) . .
Zn1 Se5 Cs2 86.13(7) . .
Sn2 Se5 Cs2 87.37(6) . .
Zn1 Se5 Cs20 88.01(9) . 2_657
Sn2 Se5 Cs20 162.53(8) . 2_657
Cs2 Se5 Cs20 106.43(6) . 2_657
Zn1 Se5 Cs3 160.99(9) . .
Sn2 Se5 Cs3 93.38(7) . .
Cs2 Se5 Cs3 102.81(6) . .
Cs20 Se5 Cs3 73.43(6) 2_657 .
Zn1 Se5 Cs3 85.82(7) . 2_657
Sn2 Se5 Cs3 88.22(6) . 2_657
Cs2 Se5 Cs3 169.63(5) . 2_657
Cs20 Se5 Cs3 79.81(6) 2_657 2_657
Cs3 Se5 Cs3 86.82(5) . 2_657
Zn1 Se6 Sn3 104.95(8) . .
Zn1 Se6 Cs8 152.34(10) . .
Sn3 Se6 Cs8 90.55(7) . .
Zn1 Se6 Cs2 85.04(8) . .
Sn3 Se6 Cs2 86.60(7) . .
Cs8 Se6 Cs2 119.21(7) . .
Zn1 Se6 Cs9 85.47(8) . .
Sn3 Se6 Cs9 89.61(7) . .
Cs8 Se6 Cs9 71.62(6) . .
Cs2 Se6 Cs9 168.51(5) . .
Zn3 Se7 Sn2 107.19(9) . .
Zn3 Se7 Cs5 89.40(7) . 2_667
Sn2 Se7 Cs5 91.59(6) . 2_667
Zn3 Se7 Cs5 150.07(9) . .
Sn2 Se7 Cs5 100.46(7) . .
Cs5 Se7 Cs5 78.45(5) 2_667 .
Zn3 Se7 Cs2 84.89(7) . .
Sn2 Se7 Cs2 83.44(6) . .
Cs5 Se7 Cs2 170.96(6) 2_667 .
Cs5 Se7 Cs2 109.83(5) . .
Zn3 Se7 Cs21 83.95(10) . 2_667
Sn2 Se7 Cs21 165.59(9) . 2_667
Cs5 Se7 Cs21 79.17(7) 2_667 2_667
Cs5 Se7 Cs21 67.04(8) . 2_667
Cs2 Se7 Cs21 107.11(7) . 2_667
Zn2 Se8 Sn2 104.71(8) . .
Zn2 Se8 Cs8 82.19(7) . 1_655
Sn2 Se8 Cs8 162.35(11) . 1_655
Zn2 Se8 Cs3 87.32(9) . 2_657
Sn2 Se8 Cs3 89.31(8) . 2_657
Cs8 Se8 Cs3 107.42(7) 1_655 2_657
Zn2 Se8 Cs5 84.72(8) . 2_667
Sn2 Se8 Cs5 86.88(7) . 2_667
Cs8 Se8 Cs5 77.49(7) 1_655 2_667
Cs3 Se8 Cs5 170.01(6) 2_657 2_667
Zn2 Se8 Cs20 156.19(10) . .
Sn2 Se8 Cs20 84.88(6) . .
Cs8 Se8 Cs20 95.17(6) 1_655 .
Cs3 Se8 Cs20 70.81(6) 2_657 .
Cs5 Se8 Cs20 117.96(8) 2_667 .
Zn2 Se8 Cs21 149.32(11) . .
Sn2 Se8 Cs21 88.47(9) . .
Cs8 Se8 Cs21 78.22(8) 1_655 .
Cs3 Se8 Cs21 120.97(9) 2_657 .
Cs5 Se8 Cs21 68.18(8) 2_667 .
Cs20 Se8 Cs21 50.24(8) . .
Zn4 Se9 Sn4 105.13(8) . .
Zn4 Se9 Cs7 133.66(8) . 1_556
Sn4 Se9 Cs7 121.15(6) . 1_556
Zn4 Se9 Cs6 87.22(7) . .
Sn4 Se9 Cs6 87.00(6) . .
Cs7 Se9 Cs6 96.64(6) 1_556 .
Zn4 Se9 Cs7 87.16(7) . 2_567
Sn4 Se9 Cs7 89.07(6) . 2_567
Cs7 Se9 Cs7 91.29(6) 1_556 2_567
Cs6 Se9 Cs7 172.06(5) . 2_567
Zn4 Se10 Sn1 103.35(8) . 2_657
Zn4 Se10 Cs9 87.69(7) . .
Sn1 Se10 Cs9 87.60(6) 2_657 .
Zn4 Se10 Cs6 86.75(7) . .
Sn1 Se10 Cs6 88.73(6) 2_657 .
Cs9 Se10 Cs6 172.45(6) . .
Zn4 Se10 Cs9 139.16(8) . 2_558
Sn1 Se10 Cs9 110.08(7) 2_657 2_558
Cs9 Se10 Cs9 71.32(5) . 2_558
Cs6 Se10 Cs9 116.16(6) . 2_558
Zn1 Se11 Sn1 105.13(8) 2_657 .
Zn1 Se11 Cs4 157.67(8) 2_657 .
Sn1 Se11 Cs4 97.05(7) . .
Zn1 Se11 Cs3 88.65(8) 2_657 .
Sn1 Se11 Cs3 87.96(6) . .
Cs4 Se11 Cs3 89.61(6) . .
Zn1 Se11 Cs9 89.38(8) 2_657 2_657
Sn1 Se11 Cs9 85.40(6) . 2_657
Cs4 Se11 Cs9 95.00(7) . 2_657
Cs3 Se11 Cs9 172.33(6) . 2_657
Zn1 Se11 Cs20 81.40(8) 2_657 .
Sn1 Se11 Cs20 163.87(8) . .
Cs4 Se11 Cs20 76.50(6) . .
Cs3 Se11 Cs20 77.34(6) . .
Cs9 Se11 Cs20 109.68(6) 2_657 .
Zn2 Se12 Sn4 105.61(7) . .
Zn2 Se12 Cs1 155.63(8) . 1_556
Sn4 Se12 Cs1 96.17(6) . 1_556
Zn2 Se12 Cs8 78.37(7) . 1_655
Sn4 Se12 Cs8 165.08(8) . 1_655
Cs1 Se12 Cs8 83.37(5) 1_556 1_655
Zn2 Se12 Cs5 87.42(7) . 2_667
Sn4 Se12 Cs5 88.97(7) . 2_667
Cs1 Se12 Cs5 104.03(5) 1_556 2_667
Cs8 Se12 Cs5 76.74(7) 1_655 2_667
Zn2 Se12 Cs6 87.77(7) . .
Sn4 Se12 Cs6 85.36(7) . .
Cs1 Se12 Cs6 83.16(5) 1_556 .
Cs8 Se12 Cs6 109.33(7) 1_655 .
Cs5 Se12 Cs6 171.31(5) 2_667 .
Zn2 Se13 Sn1 102.48(8) . 2_657
Zn2 Se13 Cs6 87.59(7) . .
Sn1 Se13 Cs6 87.44(6) 2_657 .
Zn2 Se13 Cs3 85.68(7) . 2_657
Sn1 Se13 Cs3 84.62(6) 2_657 2_657
Cs6 Se13 Cs3 168.25(5) . 2_657
Zn2 Se13 Cs6 157.79(7) . 2_658
Sn1 Se13 Cs6 89.47(7) 2_657 2_658
Cs6 Se13 Cs6 74.15(5) . 2_658
Cs3 Se13 Cs6 114.35(5) 2_657 2_658
Zn4 Se14 Sn3 104.01(8) 2_567 2_567
Zn4 Se14 Cs7 87.18(7) 2_567 .
Sn3 Se14 Cs7 86.54(6) 2_567 .
Zn4 Se14 Cs1 165.09(8) 2_567 2_666
Sn3 Se14 Cs1 88.98(6) 2_567 2_666
Cs7 Se14 Cs1 101.10(6) . 2_666
Zn4 Se14 Cs9 83.62(7) 2_567 2_567
Sn3 Se14 Cs9 92.08(6) 2_567 2_567
Cs7 Se14 Cs9 170.09(6) . 2_567
Cs1 Se14 Cs9 88.68(6) 2_666 2_567
Sn3 Se15 Cs1 94.17(6) 2_567 2_666
Sn3 Se15 Cs5 152.73(7) 2_567 .
Cs1 Se15 Cs5 108.61(6) 2_666 .
Sn3 Se15 Cs8 89.74(7) 2_567 2_567
Cs1 Se15 Cs8 84.78(7) 2_666 2_567
Cs5 Se15 Cs8 77.96(6) . 2_567
Sn1 Se16 Cs1 161.39(10) . .
Sn1 Se16 Cs6 96.86(7) . 1_554
Cs1 Se16 Cs6 87.20(6) . 1_554
Sn1 Se16 Cs4 91.28(7) . .
Cs1 Se16 Cs4 96.46(6) . .
Cs6 Se16 Cs4 142.67(8) 1_554 .
Sn4 Se17 Cs1 163.28(8) 2_667 .
Sn4 Se17 Cs4 94.35(6) 2_667 .
Cs1 Se17 Cs4 98.27(5) . .
Sn4 Se17 Cs1 92.21(6) 2_667 2_666
Cs1 Se17 Cs1 90.15(5) . 2_666
Cs4 Se17 Cs1 122.74(6) . 2_666
Se16 Sn1 Se10 107.35(9) . 2_657
Se16 Sn1 Se13 105.33(8) . 2_657
Se10 Sn1 Se13 112.13(7) 2_657 2_657
Se16 Sn1 Se11 106.24(8) . .
Se10 Sn1 Se11 111.82(7) 2_657 .
Se13 Sn1 Se11 113.39(8) 2_657 .
Se16 Sn1 Cs9 100.71(7) . 2_657
Se10 Sn1 Cs9 57.20(5) 2_657 2_657
Se13 Sn1 Cs9 153.91(6) 2_657 2_657
Se11 Sn1 Cs9 59.38(6) . 2_657
Se16 Sn1 Cs3 99.38(7) . .
Se10 Sn1 Cs3 153.21(6) 2_657 .
Se13 Sn1 Cs3 60.77(5) 2_657 .
Se11 Sn1 Cs3 57.24(5) . .
Cs9 Sn1 Cs3 116.52(5) 2_657 .
Se16 Sn1 Cs6 103.28(6) . 2_657
Se10 Sn1 Cs6 57.11(5) 2_657 2_657
Se13 Sn1 Cs6 58.35(5) 2_657 2_657
Se11 Sn1 Cs6 150.46(6) . 2_657
Cs9 Sn1 Cs6 114.02(5) 2_657 2_657
Cs3 Sn1 Cs6 118.57(4) . 2_657
Se1 Sn2 Se8 110.10(8) . .
Se1 Sn2 Se5 107.37(8) . .
Se8 Sn2 Se5 110.89(9) . .
Se1 Sn2 Se7 105.08(9) . .
Se8 Sn2 Se7 109.15(8) . .
Se5 Sn2 Se7 114.05(7) . .
Se1 Sn2 Cs2 99.86(6) . .
Se8 Sn2 Cs2 150.03(6) . .
Se5 Sn2 Cs2 57.43(5) . .
Se7 Sn2 Cs2 61.53(5) . .
Se1 Sn2 Cs5 102.21(8) . 2_667
Se8 Sn2 Cs5 59.20(6) . 2_667
Se5 Sn2 Cs5 150.34(6) . 2_667
Se7 Sn2 Cs5 54.37(5) . 2_667
Cs2 Sn2 Cs5 115.50(4) . 2_667
Se1 Sn2 Cs20 54.78(7) . .
Se8 Sn2 Cs20 61.38(6) . .
Se5 Sn2 Cs20 102.14(7) . .
Se7 Sn2 Cs20 143.08(7) . .
Cs2 Sn2 Cs20 143.78(5) . .
Cs5 Sn2 Cs20 96.53(5) 2_667 .
Se1 Sn2 Cs3 106.25(7) . 2_657
Se8 Sn2 Cs3 56.86(7) . 2_657
Se5 Sn2 Cs3 57.95(5) . 2_657
Se7 Sn2 Cs3 148.57(6) . 2_657
Cs2 Sn2 Cs3 114.78(5) . 2_657
Cs5 Sn2 Cs3 115.46(4) 2_667 2_657
Cs20 Sn2 Cs3 59.76(5) . 2_657
Se15 Sn3 Se3 106.79(8) 2_567 2_567
Se15 Sn3 Se6 105.19(7) 2_567 .
Se3 Sn3 Se6 112.72(7) 2_567 .
Se15 Sn3 Se14 108.89(7) 2_567 2_567
Se3 Sn3 Se14 113.22(7) 2_567 2_567
Se6 Sn3 Se14 109.61(8) . 2_567
Se15 Sn3 Cs7 103.77(6) 2_567 2_567
Se3 Sn3 Cs7 59.49(5) 2_567 2_567
Se6 Sn3 Cs7 150.97(5) . 2_567
Se14 Sn3 Cs7 58.26(5) 2_567 2_567
Se15 Sn3 Cs2 100.36(6) 2_567 .
Se3 Sn3 Cs2 58.73(5) 2_567 .
Se6 Sn3 Cs2 58.30(6) . .
Se14 Sn3 Cs2 150.62(5) 2_567 .
Cs7 Sn3 Cs2 117.70(4) 2_567 .
Se15 Sn3 Cs8 56.08(6) 2_567 .
Se3 Sn3 Cs8 145.01(6) 2_567 .
Se6 Sn3 Cs8 54.98(5) . .
Se14 Sn3 Cs8 101.60(7) 2_567 .
Cs7 Sn3 Cs8 147.78(4) 2_567 .
Cs2 Sn3 Cs8 92.21(5) . .
Se15 Sn3 Cs1 52.22(5) 2_567 1_456
Se3 Sn3 Cs1 131.03(6) 2_567 1_456
Se6 Sn3 Cs1 115.46(7) . 1_456
Se14 Sn3 Cs1 57.02(5) 2_567 1_456
Cs7 Sn3 Cs1 81.49(4) 2_567 1_456
Cs2 Sn3 Cs1 151.26(3) . 1_456
Cs8 Sn3 Cs1 66.30(4) . 1_456
Se17 Sn4 Se9 105.34(7) 2_667 .
Se17 Sn4 Se12 106.49(7) 2_667 .
Se9 Sn4 Se12 112.78(7) . .
Se17 Sn4 Se4 107.83(7) 2_667 .
Se9 Sn4 Se4 112.05(7) . .
Se12 Sn4 Se4 111.86(7) . .
Se17 Sn4 Cs6 98.52(6) 2_667 .
Se9 Sn4 Cs6 58.11(6) . .
Se12 Sn4 Cs6 59.73(6) . .
Se4 Sn4 Cs6 153.63(5) . .
Se17 Sn4 Cs7 103.51(6) 2_667 2_567
Se9 Sn4 Cs7 56.79(5) . 2_567
Se12 Sn4 Cs7 149.98(5) . 2_567
Se4 Sn4 Cs7 58.67(6) . 2_567
Cs6 Sn4 Cs7 114.57(5) . 2_567
Se17 Sn4 Cs5 104.02(6) 2_667 2_667
Se9 Sn4 Cs5 150.62(5) . 2_667
Se12 Sn4 Cs5 56.86(6) . 2_667
Se4 Sn4 Cs5 58.64(5) . 2_667
Cs6 Sn4 Cs5 116.29(5) . 2_667
Cs7 Sn4 Cs5 116.43(4) 2_567 2_667
Se16 Cs1 O12 162.1(2) . .
Se16 Cs1 Se17 84.56(6) . .
O12 Cs1 Se17 87.2(2) . .
Se16 Cs1 Se15 139.33(6) . 2_666
O12 Cs1 Se15 57.1(2) . 2_666
Se17 Cs1 Se15 126.78(6) . 2_666
Se16 Cs1 Se12 94.17(6) . 1_554
O12 Cs1 Se12 85.8(2) . 1_554
Se17 Cs1 Se12 152.09(5) . 1_554
Se15 Cs1 Se12 69.92(5) 2_666 1_554
Se16 Cs1 Se14 96.85(6) . 2_666
O12 Cs1 Se14 97.7(2) . 2_666
Se17 Cs1 Se14 82.02(5) . 2_666
Se15 Cs1 Se14 67.44(5) 2_666 2_666
Se12 Cs1 Se14 125.69(5) 1_554 2_666
Se16 Cs1 O4 53.3(4) . 1_654
O12 Cs1 O4 139.6(4) . 1_654
Se17 Cs1 O4 132.0(4) . 1_654
Se15 Cs1 O4 86.6(4) 2_666 1_654
Se12 Cs1 O4 63.7(4) 1_554 1_654
Se14 Cs1 O4 81.6(4) 2_666 1_654
Se16 Cs1 Se17 110.53(6) . 2_666
O12 Cs1 Se17 53.5(2) . 2_666
Se17 Cs1 Se17 89.85(5) . 2_666
Se15 Cs1 Se17 96.25(6) 2_666 2_666
Se12 Cs1 Se17 64.42(4) 1_554 2_666
Se14 Cs1 Se17 150.59(5) 2_666 2_666
O4 Cs1 Se17 123.2(4) 1_654 2_666
Se16 Cs1 Sn3 120.09(6) . 1_654
O12 Cs1 Sn3 77.6(2) . 1_654
Se17 Cs1 Sn3 108.02(5) . 1_654
Se15 Cs1 Sn3 33.60(3) 2_666 1_654
Se12 Cs1 Sn3 96.76(4) 1_554 1_654
Se14 Cs1 Sn3 34.00(3) 2_666 1_654
O4 Cs1 Sn3 80.4(4) 1_654 1_654
Se17 Cs1 Sn3 127.23(5) 2_666 1_654
Se16 Cs1 Cs8 92.45(6) . 1_654
O12 Cs1 Cs8 100.7(2) . 1_654
Se17 Cs1 Cs8 159.44(4) . 1_654
Se15 Cs1 Cs8 48.66(5) 2_666 1_654
Se12 Cs1 Cs8 48.32(4) 1_554 1_654
Se14 Cs1 Cs8 78.14(5) 2_666 1_654
O4 Cs1 Cs8 39.3(4) 1_654 1_654
Se17 Cs1 Cs8 110.15(5) 2_666 1_654
Sn3 Cs1 Cs8 56.31(4) 1_654 1_654
Se16 Cs1 Cs6 48.68(4) . 1_554
O12 Cs1 Cs6 122.8(2) . 1_554
Se17 Cs1 Cs6 115.27(5) . 1_554
Se15 Cs1 Cs6 117.16(5) 2_666 1_554
Se12 Cs1 Cs6 49.41(4) 1_554 1_554
Se14 Cs1 Cs6 135.24(5) 2_666 1_554
O4 Cs1 Cs6 55.7(4) 1_654 1_554
Se17 Cs1 Cs6 73.62(4) 2_666 1_554
Sn3 Cs1 Cs6 132.05(4) 1_654 1_554
Cs8 Cs1 Cs6 76.44(4) 1_654 1_554
Se16 Cs1 Cs1 101.14(6) . 2_666
O12 Cs1 Cs1 62.0(2) . 2_666
Se17 Cs1 Cs1 47.22(4) . 2_666
Se15 Cs1 Cs1 119.04(6) 2_666 2_666
Se12 Cs1 Cs1 106.35(4) 1_554 2_666
Se14 Cs1 Cs1 123.05(5) 2_666 2_666
O4 Cs1 Cs1 148.8(4) 1_654 2_666
Se17 Cs1 Cs1 42.63(3) 2_666 2_666
Sn3 Cs1 Cs1 130.81(5) 1_654 2_666
Cs8 Cs1 Cs1 152.50(4) 1_654 2_666
Cs6 Cs1 Cs1 94.71(4) 1_554 2_666
O1 Cs2 O2 138.6(4) . .
O1 Cs2 O13 108.7(6) . .
O2 Cs2 O13 47.5(6) . .
O1 Cs2 O1 97.8(4) . 2_567
O2 Cs2 O1 73.7(4) . 2_567
O13 Cs2 O1 115.3(6) . 2_567
O1 Cs2 Se5 135.8(3) . .
O2 Cs2 Se5 78.2(3) . .
O13 Cs2 Se5 77.0(6) . .
O1 Cs2 Se5 119.8(3) 2_567 .
O1 Cs2 Se6 73.1(3) . .
O2 Cs2 Se6 141.8(3) . .
O13 Cs2 Se6 111.8(6) . .
O1 Cs2 Se6 132.4(2) 2_567 .
Se5 Cs2 Se6 64.72(5) . .
O1 Cs2 Se3 72.8(3) . 2_567
O2 Cs2 Se3 131.7(3) . 2_567
O13 Cs2 Se3 178.5(6) . 2_567
O1 Cs2 Se3 64.6(2) 2_567 2_567
Se5 Cs2 Se3 101.65(5) . 2_567
Se6 Cs2 Se3 68.14(4) . 2_567
O1 Cs2 Se3 68.0(3) . .
O2 Cs2 Se3 71.5(3) . .
O13 Cs2 Se3 70.1(6) . .
O1 Cs2 Se3 67.3(2) 2_567 .
Se5 Cs2 Se3 145.28(5) . .
Se6 Cs2 Se3 138.81(5) . .
Se3 Cs2 Se3 110.98(4) 2_567 .
O1 Cs2 Se7 134.3(3) . .
O2 Cs2 Se7 72.8(3) . .
O13 Cs2 Se7 115.5(6) . .
O1 Cs2 Se7 53.1(3) 2_567 .
Se5 Cs2 Se7 68.13(5) . .
Se6 Cs2 Se7 100.01(5) . .
Se3 Cs2 Se7 63.13(4) 2_567 .
Se3 Cs2 Se7 116.52(5) . .
O1 Cs2 Cs2 53.7(3) . 2_567
O2 Cs2 Cs2 107.4(3) . 2_567
O13 Cs2 Cs2 124.9(6) . 2_567
O1 Cs2 Cs2 44.1(3) 2_567 2_567
Se5 Cs2 Cs2 155.25(5) . 2_567
Se6 Cs2 Cs2 110.11(6) . 2_567
Se3 Cs2 Cs2 56.19(4) 2_567 2_567
Se3 Cs2 Cs2 54.79(4) . 2_567
Se7 Cs2 Cs2 90.11(5) . 2_567
O1 Cs2 Zn1 107.3(3) . .
O2 Cs2 Zn1 111.9(3) . .
O13 Cs2 Zn1 106.7(6) . .
O1 Cs2 Zn1 120.1(2) 2_567 .
Se5 Cs2 Zn1 35.07(4) . .
Se6 Cs2 Zn1 34.93(4) . .
Se3 Cs2 Zn1 72.35(4) 2_567 .
Se3 Cs2 Zn1 172.21(5) . .
Se7 Cs2 Zn1 71.25(5) . .
Cs2 Cs2 Zn1 128.06(5) 2_567 .
O1 Cs2 Sn2 157.8(3) . .
O2 Cs2 Sn2 63.4(3) . .
O13 Cs2 Sn2 89.9(6) . .
O1 Cs2 Sn2 84.6(3) 2_567 .
Se5 Cs2 Sn2 35.20(4) . .
Se6 Cs2 Sn2 88.90(5) . .
Se3 Cs2 Sn2 88.63(5) 2_567 .
Se3 Cs2 Sn2 131.98(5) . .
Se7 Cs2 Sn2 35.03(4) . .
Cs2 Cs2 Sn2 125.06(5) 2_567 .
Zn1 Cs2 Sn2 53.98(4) . .
O5 Cs3 O7 96.3(7) . 2_657
O5 Cs3 Se11 78.6(4) . .
O7 Cs3 Se11 163.5(5) 2_657 .
O5 Cs3 Se5 111.2(4) . .
O7 Cs3 Se5 62.6(5) 2_657 .
Se11 Cs3 Se5 133.86(6) . .
O5 Cs3 Se8 127.9(4) . 2_657
O7 Cs3 Se8 72.5(6) 2_657 2_657
Se11 Cs3 Se8 98.07(6) . 2_657
Se5 Cs3 Se8 107.75(6) . 2_657
O5 Cs3 Se1 69.9(4) . .
O7 Cs3 Se1 114.1(6) 2_657 .
Se11 Cs3 Se1 79.18(6) . .
Se5 Cs3 Se1 64.25(5) . .
Se8 Cs3 Se1 161.49(5) 2_657 .
O5 Cs3 Se5 141.6(4) . 2_657
O7 Cs3 Se5 121.6(6) 2_657 2_657
Se11 Cs3 Se5 63.22(5) . 2_657
Se5 Cs3 Se5 93.18(5) . 2_657
Se8 Cs3 Se5 65.94(5) 2_657 2_657
Se1 Cs3 Se5 97.02(5) . 2_657
O5 Cs3 Se13 68.5(4) . 2_657
O7 Cs3 Se13 96.1(5) 2_657 2_657
Se11 Cs3 Se13 67.42(5) . 2_657
Se5 Cs3 Se13 158.71(6) . 2_657
Se8 Cs3 Se13 62.70(5) 2_657 2_657
Se1 Cs3 Se13 130.46(6) . 2_657
Se5 Cs3 Se13 99.12(5) 2_657 2_657
O5 Cs3 Zn1 110.7(4) . 2_657
O7 Cs3 Zn1 142.1(6) 2_657 2_657
Se11 Cs3 Zn1 33.89(4) . 2_657
Se5 Cs3 Zn1 125.35(5) . 2_657
Se8 Cs3 Zn1 69.98(5) 2_657 2_657
Se1 Cs3 Zn1 100.30(5) . 2_657
Se5 Cs3 Zn1 34.02(4) 2_657 2_657
Se13 Cs3 Zn1 71.26(5) 2_657 2_657
O5 Cs3 Sn1 61.6(4) . .
O7 Cs3 Sn1 129.3(5) 2_657 .
Se11 Cs3 Sn1 34.79(4) . .
Se5 Cs3 Sn1 164.83(6) . .
Se8 Cs3 Sn1 86.27(5) 2_657 .
Se1 Cs3 Sn1 100.63(5) . .
Se5 Cs3 Sn1 87.24(5) 2_657 .
Se13 Cs3 Sn1 34.61(3) 2_657 .
Zn1 Cs3 Sn1 53.26(4) 2_657 .
O5 Cs3 Zn2 102.1(4) . 2_657
O7 Cs3 Zn2 96.1(6) 2_657 2_657
Se11 Cs3 Zn2 69.98(5) . 2_657
Se5 Cs3 Zn2 141.74(6) . 2_657
Se8 Cs3 Zn2 34.13(4) 2_657 2_657
Se1 Cs3 Zn2 149.15(5) . 2_657
Se5 Cs3 Zn2 70.39(5) 2_657 2_657
Se13 Cs3 Zn2 33.75(4) 2_657 2_657
Zn1 Cs3 Zn2 53.43(4) 2_657 2_657
Sn1 Cs3 Zn2 52.16(4) . 2_657
O5 Cs3 Cs20 134.1(4) . 2_657
O7 Cs3 Cs20 38.1(6) 2_657 2_657
Se11 Cs3 Cs20 145.84(6) . 2_657
Se5 Cs3 Cs20 52.87(5) . 2_657
Se8 Cs3 Cs20 56.58(6) 2_657 2_657
Se1 Cs3 Cs20 117.04(6) . 2_657
Se5 Cs3 Cs20 84.23(6) 2_657 2_657
Se13 Cs3 Cs20 110.99(6) 2_657 2_657
Zn1 Cs3 Cs20 112.01(6) 2_657 2_657
Sn1 Cs3 Cs20 142.09(5) . 2_657
Zn2 Cs3 Cs20 90.33(6) 2_657 2_657
O6 Cs4 Se1 87.6(5) . .
O6 Cs4 Se11 75.2(6) . .
Se1 Cs4 Se11 84.58(7) . .
O6 Cs4 Se17 130.4(6) . .
Se1 Cs4 Se17 118.00(6) . .
Se11 Cs4 Se17 143.15(5) . .
O6 Cs4 O9 87.9(6) . 2_657
Se1 Cs4 O9 154.0(3) . 2_657
Se11 Cs4 O9 69.6(3) . 2_657
Se17 Cs4 O9 83.8(3) . 2_657
O6 Cs4 O3 82.0(6) . 1_655
Se1 Cs4 O3 150.4(2) . 1_655
Se11 Cs4 O3 118.8(2) . 1_655
Se17 Cs4 O3 54.3(2) . 1_655
O9 Cs4 O3 53.4(4) 2_657 1_655
O6 Cs4 Se4 75.4(6) . 2_667
Se1 Cs4 Se4 84.94(6) . 2_667
Se11 Cs4 Se4 149.05(5) . 2_667
Se17 Cs4 Se4 66.41(4) . 2_667
O9 Cs4 Se4 118.5(3) 2_657 2_667
O3 Cs4 Se4 65.7(2) 1_655 2_667
O6 Cs4 O12 159.3(6) . 2_666
Se1 Cs4 O12 75.4(2) . 2_666
Se11 Cs4 O12 114.0(2) . 2_666
Se17 Cs4 O12 53.1(2) . 2_666
O9 Cs4 O12 112.5(3) 2_657 2_666
O3 Cs4 O12 107.1(3) 1_655 2_666
Se4 Cs4 O12 91.3(2) 2_667 2_666
O6 Cs4 Se16 130.9(5) . .
Se1 Cs4 Se16 115.34(6) . .
Se11 Cs4 Se16 65.41(5) . .
Se17 Cs4 Se16 78.24(5) . .
O9 Cs4 Se16 52.2(3) 2_657 .
O3 Cs4 Se16 92.1(2) 1_655 .
Se4 Cs4 Se16 144.55(6) 2_667 .
O12 Cs4 Se16 68.4(2) 2_666 .
O6 Cs4 Cs20 43.9(6) . .
Se1 Cs4 Cs20 50.34(5) . .
Se11 Cs4 Cs20 56.14(5) . .
Se17 Cs4 Cs20 160.52(5) . .
O9 Cs4 Cs20 112.2(3) 2_657 .
O3 Cs4 Cs20 125.9(2) 1_655 .
Se4 Cs4 Cs20 95.36(5) 2_667 .
O12 Cs4 Cs20 124.2(2) 2_666 .
Se16 Cs4 Cs20 120.05(6) . .
O6 Cs4 Cs21 43.3(5) . .
Se1 Cs4 Cs21 52.85(7) . .
Se11 Cs4 Cs21 97.41(8) . .
Se17 Cs4 Cs21 119.40(7) . .
O9 Cs4 Cs21 130.8(3) 2_657 .
O3 Cs4 Cs21 103.1(2) 1_655 .
Se4 Cs4 Cs21 53.71(7) 2_667 .
O12 Cs4 Cs21 116.0(2) 2_666 .
Se16 Cs4 Cs21 161.37(8) . .
Cs20 Cs4 Cs21 41.72(7) . .
O6 Cs4 Cs3 100.5(6) . .
Se1 Cs4 Cs3 47.65(5) . .
Se11 Cs4 Cs3 46.20(4) . .
Se17 Cs4 Cs3 128.48(5) . .
O9 Cs4 Cs3 108.4(3) 2_657 .
O3 Cs4 Cs3 161.8(2) 1_655 .
Se4 Cs4 Cs3 132.55(4) 2_667 .
O12 Cs4 Cs3 76.7(2) 2_666 .
Se16 Cs4 Cs3 72.51(5) . .
Cs20 Cs4 Cs3 58.69(4) . .
Cs21 Cs4 Cs3 90.51(7) . .
O19 Cs5 O19 94.5(6) . 2_667
O19 Cs5 Se15 138.9(4) . .
O19 Cs5 Se15 106.6(4) 2_667 .
O19 Cs5 Se7 56.1(4) . 2_667
O19 Cs5 Se7 73.6(4) 2_667 2_667
Se15 Cs5 Se7 163.72(6) . 2_667
O19 Cs5 Se12 125.5(4) . 2_667
O19 Cs5 Se12 125.8(5) 2_667 2_667
Se15 Cs5 Se12 68.40(5) . 2_667
Se7 Cs5 Se12 97.93(5) 2_667 2_667
O19 Cs5 Se7 72.4(4) . .
O19 Cs5 Se7 54.9(5) 2_667 .
Se15 Cs5 Se7 91.20(5) . .
Se7 Cs5 Se7 101.55(5) 2_667 .
Se12 Cs5 Se7 159.25(5) 2_667 .
O19 Cs5 Se4 58.8(4) . 2_667
O19 Cs5 Se4 137.0(4) 2_667 2_667
Se15 Cs5 Se4 115.52(5) . 2_667
Se7 Cs5 Se4 63.61(4) 2_667 2_667
Se12 Cs5 Se4 66.76(5) 2_667 2_667
Se7 Cs5 Se4 129.11(6) . 2_667
O19 Cs5 Se8 121.9(4) . 2_667
O19 Cs5 Se8 63.9(5) 2_667 2_667
Se15 Cs5 Se8 99.14(6) . 2_667
Se7 Cs5 Se8 65.97(5) 2_667 2_667
Se12 Cs5 Se8 63.94(5) 2_667 2_667
Se7 Cs5 Se8 118.29(6) . 2_667
Se4 Cs5 Se8 100.14(6) 2_667 2_667
O19 Cs5 Se1 48.2(4) . .
O19 Cs5 Se1 112.3(5) 2_667 .
Se15 Cs5 Se1 90.76(6) . .
Se7 Cs5 Se1 104.32(6) 2_667 .
Se12 Cs5 Se1 121.54(6) 2_667 .
Se7 Cs5 Se1 60.04(5) . .
Se4 Cs5 Se1 76.27(6) 2_667 .
Se8 Cs5 Se1 170.05(5) 2_667 .
O19 Cs5 Zn3 64.1(4) . 2_667
O19 Cs5 Zn3 105.7(4) 2_667 2_667
Se15 Cs5 Zn3 137.06(5) . 2_667
Se7 Cs5 Zn3 34.14(4) 2_667 2_667
Se12 Cs5 Zn3 69.96(5) 2_667 2_667
Se7 Cs5 Zn3 130.79(5) . 2_667
Se4 Cs5 Zn3 34.32(4) 2_667 2_667
Se8 Cs5 Zn3 71.13(5) 2_667 2_667
Se1 Cs5 Zn3 102.23(6) . 2_667
O19 Cs5 Zn2 118.0(4) . 2_667
O19 Cs5 Zn2 97.9(5) 2_667 2_667
Se15 Cs5 Zn2 94.06(5) . 2_667
Se7 Cs5 Zn2 69.99(5) 2_667 2_667
Se12 Cs5 Zn2 34.19(4) 2_667 2_667
Se7 Cs5 Zn2 152.51(6) . 2_667
Se4 Cs5 Zn2 71.87(5) 2_667 2_667
Se8 Cs5 Zn2 34.23(4) 2_667 2_667
Se1 Cs5 Zn2 146.62(5) . 2_667
Zn3 Cs5 Zn2 54.02(4) 2_667 2_667
O19 Cs5 Cs21 114.5(4) . 2_667
O19 Cs5 Cs21 20.5(4) 2_667 2_667
Se15 Cs5 Cs21 87.76(7) . 2_667
Se7 Cs5 Cs21 89.40(7) 2_667 2_667
Se12 Cs5 Cs21 111.64(8) 2_667 2_667
Se7 Cs5 Cs21 61.80(8) . 2_667
Se4 Cs5 Cs21 151.61(7) 2_667 2_667
Se8 Cs5 Cs21 58.11(8) 2_667 2_667
Se1 Cs5 Cs21 121.77(8) . 2_667
Zn3 Cs5 Cs21 117.35(7) 2_667 2_667
Zn2 Cs5 Cs21 91.44(8) 2_667 2_667
O14 Cs6 O11 42.9(11) . .
O14 Cs6 Se9 76.0(10) . .
O11 Cs6 Se9 61.8(4) . .
O14 Cs6 Se16 85.8(9) . 1_556
O11 Cs6 Se16 71.4(4) . 1_556
Se9 Cs6 Se16 127.57(6) . 1_556
O14 Cs6 Se10 96.9(9) . .
O11 Cs6 Se10 117.9(4) . .
Se9 Cs6 Se10 63.79(5) . .
Se16 Cs6 Se10 168.56(6) 1_556 .
O14 Cs6 Se12 128.0(10) . .
O11 Cs6 Se12 86.4(4) . .
Se9 Cs6 Se12 67.61(5) . .
Se16 Cs6 Se12 88.06(6) 1_556 .
Se10 Cs6 Se12 98.87(5) . .
O14 Cs6 Se13 163.2(10) . .
O11 Cs6 Se13 148.3(4) . .
Se9 Cs6 Se13 99.43(5) . .
Se16 Cs6 Se13 109.20(7) 1_556 .
Se10 Cs6 Se13 66.90(5) . .
Se12 Cs6 Se13 62.19(5) . .
O14 Cs6 Se13 73.9(10) . 2_658
O11 Cs6 Se13 101.9(4) . 2_658
Se9 Cs6 Se13 147.67(6) . 2_658
Se16 Cs6 Se13 61.66(5) 1_556 2_658
Se10 Cs6 Se13 108.32(5) . 2_658
Se12 Cs6 Se13 142.90(6) . 2_658
Se13 Cs6 Se13 105.85(5) . 2_658
O14 Cs6 Zn4 98.3(9) . .
O11 Cs6 Zn4 95.9(4) . .
Se9 Cs6 Zn4 34.38(4) . .
Se16 Cs6 Zn4 156.54(6) 1_556 .
Se10 Cs6 Zn4 34.12(4) . .
Se12 Cs6 Zn4 71.13(5) . .
Se13 Cs6 Zn4 71.09(5) . .
Se13 Cs6 Zn4 141.69(5) 2_658 .
O14 Cs6 Sn4 97.2(10) . .
O11 Cs6 Sn4 62.7(4) . .
Se9 Cs6 Sn4 34.89(4) . .
Se16 Cs6 Sn4 102.91(5) 1_556 .
Se10 Cs6 Sn4 87.82(5) . .
Se12 Cs6 Sn4 34.91(4) . .
Se13 Cs6 Sn4 87.10(5) . .
Se13 Cs6 Sn4 162.20(4) 2_658 .
Zn4 Cs6 Sn4 53.73(4) . .
O14 Cs6 Zn2 147.3(10) . .
O11 Cs6 Zn2 115.5(4) . .
Se9 Cs6 Zn2 71.30(5) . .
Se16 Cs6 Zn2 112.65(6) 1_556 .
Se10 Cs6 Zn2 70.52(5) . .
Se12 Cs6 Zn2 33.76(4) . .
Se13 Cs6 Zn2 33.60(4) . .
Se13 Cs6 Zn2 138.30(6) 2_658 .
Zn4 Cs6 Zn2 54.13(4) . .
Sn4 Cs6 Zn2 53.50(4) . .
O14 Cs6 Sn1 129.0(10) . 2_657
O11 Cs6 Sn1 148.1(4) . 2_657
Se9 Cs6 Sn1 86.62(4) . 2_657
Se16 Cs6 Sn1 138.89(6) 1_556 2_657
Se10 Cs6 Sn1 34.16(4) . 2_657
Se12 Cs6 Sn1 85.36(4) . 2_657
Se13 Cs6 Sn1 34.20(3) . 2_657
Se13 Cs6 Sn1 103.16(5) 2_658 2_657
Zn4 Cs6 Sn1 52.28(4) . 2_657
Sn4 Cs6 Sn1 94.42(4) . 2_657
Zn2 Cs6 Sn1 51.61(4) . 2_657
O3 Cs7 O11 118.6(5) . 1_554
O3 Cs7 O14 95.7(9) . 1_554
O11 Cs7 O14 43.0(10) 1_554 1_554
O3 Cs7 Se9 60.5(3) . 1_554
O11 Cs7 Se9 64.0(4) 1_554 1_554
O14 Cs7 Se9 72.8(8) 1_554 1_554
O3 Cs7 Se14 133.7(3) . .
O11 Cs7 Se14 85.7(5) 1_554 .
O14 Cs7 Se14 124.7(9) 1_554 .
Se9 Cs7 Se14 107.06(6) 1_554 .
O3 Cs7 Se9 70.6(3) . 2_567
O11 Cs7 Se9 131.9(5) 1_554 2_567
O14 Cs7 Se9 161.0(8) 1_554 2_567
Se9 Cs7 Se9 88.71(6) 1_554 2_567
Se14 Cs7 Se9 64.39(5) . 2_567
O3 Cs7 Se3 131.6(3) . .
O11 Cs7 Se3 103.5(4) 1_554 .
O14 Cs7 Se3 99.8(8) 1_554 .
Se9 Cs7 Se3 167.29(5) 1_554 .
Se14 Cs7 Se3 68.19(5) . .
Se9 Cs7 Se3 99.19(5) 2_567 .
O3 Cs7 Se4 69.8(3) . 2_567
O11 Cs7 Se4 160.2(4) 1_554 2_567
O14 Cs7 Se4 121.8(9) 1_554 2_567
Se9 Cs7 Se4 129.65(5) 1_554 2_567
Se14 Cs7 Se4 100.93(6) . 2_567
Se9 Cs7 Se4 66.91(5) 2_567 2_567
Se3 Cs7 Se4 62.98(5) . 2_567
O3 Cs7 Sn3 153.7(3) . 2_567
O11 Cs7 Sn3 87.0(4) 1_554 2_567
O14 Cs7 Sn3 108.3(8) 1_554 2_567
Se9 Cs7 Sn3 136.61(5) 1_554 2_567
Se14 Cs7 Sn3 35.20(3) . 2_567
Se9 Cs7 Sn3 88.05(4) 2_567 2_567
Se3 Cs7 Sn3 34.97(4) . 2_567
Se4 Cs7 Sn3 87.93(5) 2_567 2_567
O3 Cs7 Zn3 103.2(3) . 2_567
O11 Cs7 Zn3 136.8(4) 1_554 2_567
O14 Cs7 Zn3 127.0(8) 1_554 2_567
Se9 Cs7 Zn3 157.48(5) 1_554 2_567
Se14 Cs7 Zn3 71.95(5) . 2_567
Se9 Cs7 Zn3 70.36(5) 2_567 2_567
Se3 Cs7 Zn3 34.10(4) . 2_567
Se4 Cs7 Zn3 34.38(4) 2_567 2_567
Sn3 Cs7 Zn3 53.55(4) 2_567 2_567
O3 Cs7 Zn4 104.2(3) . 2_567
O11 Cs7 Zn4 119.2(5) 1_554 2_567
O14 Cs7 Zn4 159.2(9) 1_554 2_567
Se9 Cs7 Zn4 111.72(6) 1_554 2_567
Se14 Cs7 Zn4 34.80(4) . 2_567
Se9 Cs7 Zn4 34.28(4) 2_567 2_567
Se3 Cs7 Zn4 71.58(5) . 2_567
Se4 Cs7 Zn4 71.99(5) 2_567 2_567
Sn3 Cs7 Zn4 53.83(4) 2_567 2_567
Zn3 Cs7 Zn4 54.31(5) 2_567 2_567
O3 Cs7 Sn4 58.5(3) . 2_567
O11 Cs7 Sn4 165.5(4) 1_554 2_567
O14 Cs7 Sn4 147.0(9) 1_554 2_567
Se9 Cs7 Sn4 105.76(5) 1_554 2_567
Se14 Cs7 Sn4 87.84(5) . 2_567
Se9 Cs7 Sn4 34.14(4) 2_567 2_567
Se3 Cs7 Sn4 86.13(5) . 2_567
Se4 Cs7 Sn4 34.26(3) 2_567 2_567
Sn3 Cs7 Sn4 95.15(4) 2_567 2_567
Zn3 Cs7 Sn4 52.03(4) 2_567 2_567
Zn4 Cs7 Sn4 53.06(4) 2_567 2_567
O9 Cs9 O4 119.9(6) . .
O9 Cs9 O9 93.6(5) . 2_558
O4 Cs9 O9 82.0(5) . 2_558
O9 Cs9 O15 86.9(7) . .
O4 Cs9 O15 48.0(7) . .
O9 Cs9 O15 119.4(7) 2_558 .
O9 Cs9 Se10 74.7(3) . .
O4 Cs9 Se10 142.9(4) . .
O9 Cs9 Se10 62.2(3) 2_558 .
O15 Cs9 Se10 161.6(6) . .
O9 Cs9 Se11 73.6(3) . 2_657
O4 Cs9 Se11 146.0(4) . 2_657
O9 Cs9 Se11 130.5(3) 2_558 2_657
O15 Cs9 Se11 107.7(6) . 2_657
Se10 Cs9 Se11 68.28(5) . 2_657
O9 Cs9 Se14 138.7(3) . 2_567
O4 Cs9 Se14 89.6(5) . 2_567
O9 Cs9 Se14 60.4(3) 2_558 2_567
O15 Cs9 Se14 132.9(6) . 2_567
Se10 Cs9 Se14 65.04(5) . 2_567
Se11 Cs9 Se14 98.51(6) 2_657 2_567
O9 Cs9 Se6 133.7(3) . .
O4 Cs9 Se6 93.2(5) . .
O9 Cs9 Se6 124.4(3) 2_558 .
O15 Cs9 Se6 94.5(6) . .
Se10 Cs9 Se6 98.77(5) . .
Se11 Cs9 Se6 61.92(5) 2_657 .
Se14 Cs9 Se6 64.27(5) 2_567 .
O9 Cs9 Se10 59.9(4) . 2_558
O4 Cs9 Se10 62.9(5) . 2_558
O9 Cs9 Se10 68.8(3) 2_558 2_558
O15 Cs9 Se10 59.6(6) . 2_558
Se10 Cs9 Se10 108.68(5) . 2_558
Se11 Cs9 Se10 131.51(7) 2_657 2_558
Se14 Cs9 Se10 124.94(7) 2_567 2_558
Se6 Cs9 Se10 152.38(5) . 2_558
O9 Cs9 Zn4 108.2(3) . .
O4 Cs9 Zn4 124.6(5) . .
O9 Cs9 Zn4 68.5(3) 2_558 .
O15 Cs9 Zn4 163.1(6) . .
Se10 Cs9 Zn4 34.54(4) . .
Se11 Cs9 Zn4 70.82(5) 2_657 .
Se14 Cs9 Zn4 35.10(4) 2_567 .
Se6 Cs9 Zn4 69.67(5) . .
Se10 Cs9 Zn4 134.46(6) 2_558 .
O9 Cs9 Sn1 61.5(4) . 2_657
O4 Cs9 Sn1 177.8(4) . 2_657
O9 Cs9 Sn1 96.3(3) 2_558 2_657
O15 Cs9 Sn1 134.2(6) . 2_657
Se10 Cs9 Sn1 35.20(4) . 2_657
Se11 Cs9 Sn1 35.22(3) 2_657 2_657
Se14 Cs9 Sn1 88.35(5) 2_567 2_657
Se6 Cs9 Sn1 86.52(5) . 2_657
Se10 Cs9 Sn1 117.87(5) 2_558 2_657
Zn4 Cs9 Sn1 53.35(4) . 2_657
O9 Cs9 Cs8 137.3(3) . .
O4 Cs9 Cs8 44.4(4) . .
O9 Cs9 Cs8 116.5(3) 2_558 .
O15 Cs9 Cs8 52.6(6) . .
Se10 Cs9 Cs8 145.27(6) . .
Se11 Cs9 Cs8 103.45(6) 2_657 .
Se14 Cs9 Cs8 83.97(5) 2_567 .
Se6 Cs9 Cs8 51.26(5) . .
Se10 Cs9 Cs8 101.66(5) 2_558 .
Zn4 Cs9 Cs8 110.81(6) . .
Sn1 Cs9 Cs8 135.96(5) 2_657 .
O8 Cs8 O4 107.5(9) . .
O8 Cs8 O18 65.9(8) . 1_455
O4 Cs8 O18 167.1(5) . 1_455
O8 Cs8 Se8 87.5(8) . 1_455
O4 Cs8 Se8 121.9(5) . 1_455
O18 Cs8 Se8 70.0(2) 1_455 1_455
O8 Cs8 O15 60.4(10) . .
O4 Cs8 O15 47.6(7) . .
O18 Cs8 O15 126.2(6) 1_455 .
Se8 Cs8 O15 110.5(6) 1_455 .
O8 Cs8 Se6 80.8(8) . .
O4 Cs8 Se6 100.0(5) . .
O18 Cs8 Se6 68.5(2) 1_455 .
Se8 Cs8 Se6 138.04(9) 1_455 .
O15 Cs8 Se6 98.3(6) . .
O8 Cs8 Se12 147.0(8) . 1_455
O4 Cs8 Se12 70.5(5) . 1_455
O18 Cs8 Se12 121.3(2) 1_455 1_455
Se8 Cs8 Se12 68.37(5) 1_455 1_455
O15 Cs8 Se12 106.3(6) . 1_455
Se6 Cs8 Se12 132.17(7) . 1_455
O8 Cs8 Se15 142.3(8) . 2_567
O4 Cs8 Se15 95.5(5) . 2_567
O18 Cs8 Se15 85.2(2) 1_455 2_567
Se8 Cs8 Se15 105.42(8) 1_455 2_567
O15 Cs8 Se15 138.5(6) . 2_567
Se6 Cs8 Se15 65.83(6) . 2_567
Se12 Cs8 Se15 68.60(6) 1_455 2_567
O8 Cs8 Zn2 110.7(8) . 1_455
O4 Cs8 Zn2 85.7(5) . 1_455
O18 Cs8 Zn2 106.9(2) 1_455 1_455
Se8 Cs8 Zn2 37.97(4) 1_455 1_455
O15 Cs8 Zn2 95.6(6) . 1_455
Se6 Cs8 Zn2 165.20(8) . 1_455
Se12 Cs8 Zn2 37.28(4) 1_455 1_455
Se15 Cs8 Zn2 100.22(6) 2_567 1_455
O8 Cs8 Cs9 85.0(8) . .
O4 Cs8 Cs9 45.7(5) . .
O18 Cs8 Cs9 121.5(2) 1_455 .
Se8 Cs8 Cs9 161.43(9) 1_455 .
O15 Cs8 Cs9 51.2(6) . .
Se6 Cs8 Cs9 57.11(5) . .
Se12 Cs8 Cs9 110.71(7) 1_455 .
Se15 Cs8 Cs9 90.76(5) 2_567 .
Zn2 Cs8 Cs9 131.12(8) 1_455 .
O8 Cs8 Sn3 115.2(8) . .
O4 Cs8 Sn3 88.9(5) . .
O18 Cs8 Sn3 84.4(2) 1_455 .
Se8 Cs8 Sn3 135.24(8) 1_455 .
O15 Cs8 Sn3 114.2(6) . .
Se6 Cs8 Sn3 34.47(4) . .
Se12 Cs8 Sn3 97.70(5) 1_455 .
Se15 Cs8 Sn3 34.18(4) 2_567 .
Zn2 Cs8 Sn3 133.19(6) 1_455 .
Cs9 Cs8 Sn3 63.09(4) . .
O8 Cs8 Cs5 129.9(8) . 2_567
O4 Cs8 Cs5 119.9(5) . 2_567
O18 Cs8 Cs5 70.2(2) 1_455 2_567
Se8 Cs8 Cs5 54.88(5) 1_455 2_567
O15 Cs8 Cs5 156.0(6) . 2_567
Se6 Cs8 Cs5 104.68(7) . 2_567
Se12 Cs8 Cs5 52.29(5) 1_455 2_567
Se15 Cs8 Cs5 50.53(4) 2_567 2_567
Zn2 Cs8 Cs5 60.92(5) 1_455 2_567
Cs9 Cs8 Cs5 140.25(6) . 2_567
Sn3 Cs8 Cs5 82.46(5) . 2_567
O7 Cs20 O6 131.3(9) . .
O7 Cs20 O16 70.7(12) . .
O6 Cs20 O16 70.6(10) . .
O7 Cs20 Cs21 114.9(7) . .
O6 Cs20 Cs21 59.7(5) . .
O16 Cs20 Cs21 53.6(9) . .
O7 Cs20 O18 83.8(8) . .
O6 Cs20 O18 77.5(6) . .
O16 Cs20 O18 30.3(8) . .
Cs21 Cs20 O18 31.3(2) . .
O7 Cs20 Se1 140.1(7) . .
O6 Cs20 Se1 85.7(6) . .
O16 Cs20 Se1 120.1(9) . .
Cs21 Cs20 Se1 66.80(10) . .
O18 Cs20 Se1 92.3(2) . .
O7 Cs20 Se5 71.3(7) . 2_657
O6 Cs20 Se5 126.2(5) . 2_657
O16 Cs20 Se5 137.9(9) . 2_657
Cs21 Cs20 Se5 166.71(11) . 2_657
O18 Cs20 Se5 153.3(2) . 2_657
Se1 Cs20 Se5 100.73(8) . 2_657
O7 Cs20 Se8 79.4(7) . .
O6 Cs20 Se8 125.3(6) . .
O16 Cs20 Se8 85.5(8) . .
Cs21 Cs20 Se8 66.45(10) . .
O18 Cs20 Se8 60.2(2) . .
Se1 Cs20 Se8 64.64(6) . .
Se5 Cs20 Se8 104.71(8) 2_657 .
O7 Cs20 Se11 125.4(7) . .
O6 Cs20 Se11 69.4(5) . .
O16 Cs20 Se11 134.9(8) . .
Cs21 Cs20 Se11 117.66(11) . .
O18 Cs20 Se11 145.6(2) . .
Se1 Cs20 Se11 76.41(7) . .
Se5 Cs20 Se11 60.88(6) 2_657 .
Se8 Cs20 Se11 135.34(7) . .
O7 Cs20 Zn1 92.0(7) . 2_657
O6 Cs20 Zn1 92.2(5) . 2_657
O16 Cs20 Zn1 131.8(8) . 2_657
Cs21 Cs20 Zn1 149.51(11) . 2_657
O18 Cs20 Zn1 161.7(2) . 2_657
Se1 Cs20 Zn1 102.11(7) . 2_657
Se5 Cs20 Zn1 34.05(5) 2_657 2_657
Se8 Cs20 Zn1 136.54(8) . 2_657
Se11 Cs20 Zn1 33.42(4) . 2_657
O7 Cs20 Cs3 54.7(7) . 2_657
O6 Cs20 Cs3 174.0(6) . 2_657
O16 Cs20 Cs3 113.7(8) . 2_657
Cs21 Cs20 Cs3 118.98(11) . 2_657
O18 Cs20 Cs3 104.1(2) . 2_657
Se1 Cs20 Cs3 88.44(7) . 2_657
Se5 Cs20 Cs3 53.70(5) 2_657 2_657
Se8 Cs20 Cs3 52.61(5) . 2_657
Se11 Cs20 Cs3 107.89(7) . 2_657
Zn1 Cs20 Cs3 87.68(6) 2_657 2_657
Cs2 O1 Cs21 104.6(4) . 1_455
Cs2 O1 Cs2 82.2(4) . 2_567
Cs21 O1 Cs2 139.7(5) 1_455 2_567
Cs7 O3 Cs4 111.6(4) . 1_455
Cs8 O4 Cs9 89.9(6) . .
Cs8 O4 Cs1 90.0(6) . 1_456
Cs9 O4 Cs1 99.1(6) . 1_456
Cs20 O6 Cs4 91.4(8) . .
Cs20 O6 Cs21 62.1(6) . .
Cs4 O6 Cs21 93.4(8) . .
Cs20 O7 Cs3 87.2(9) . 2_657
Cs9 O9 Cs9 86.4(5) . 2_558
Cs9 O9 Cs4 103.3(5) . 2_657
Cs9 O9 Cs4 161.2(6) 2_558 2_657
Cs7 O11 Cs6 104.9(7) 1_556 .
Cs1 O12 Cs4 128.1(4) . 2_666
Cs6 O14 Cs7 114.1(15) . 1_556
O17 O15 Cs9 92.8(17) . .
O17 O15 Cs8 146(2) . .
Cs9 O15 Cs8 76.2(8) . .
O19 Cs21 O18 127.8(9) . .
O19 Cs21 O10 122.8(13) . .
O18 Cs21 O10 102.3(9) . .
O19 Cs21 O16 159.0(13) . .
O18 Cs21 O16 35.9(9) . .
O10 Cs21 O16 78.1(13) . .
O19 Cs21 O6 120.2(10) . .
O18 Cs21 O6 109.3(7) . .
O10 Cs21 O6 46.6(10) . .
O16 Cs21 O6 73.4(10) . .
O19 Cs21 Cs20 110.0(9) . .
O18 Cs21 Cs20 81.9(4) . .
O10 Cs21 Cs20 101.6(9) . .
O16 Cs21 Cs20 61.6(9) . .
O6 Cs21 Cs20 58.2(6) . .
O19 Cs21 O1 90.5(9) . 1_655
O18 Cs21 O1 66.5(5) . 1_655
O10 Cs21 O1 85.7(9) . 1_655
O16 Cs21 O1 90.7(9) . 1_655
O6 Cs21 O1 131.4(6) . 1_655
Cs20 Cs21 O1 148.4(3) . 1_655
O19 Cs21 Se1 52.2(9) . .
O18 Cs21 Se1 127.3(4) . .
O10 Cs21 Se1 118.8(8) . .
O16 Cs21 Se1 121.1(9) . .
O6 Cs21 Se1 81.4(5) . .
Cs20 Cs21 Se1 59.84(9) . .
O1 Cs21 Se1 141.9(3) 1_655 .
O19 Cs21 Se4 63.3(9) . 2_667
O18 Cs21 Se4 155.7(4) . 2_667
O10 Cs21 Se4 60.1(9) . 2_667
O16 Cs21 Se4 137.4(9) . 2_667
O6 Cs21 Se4 72.0(6) . 2_667
Cs20 Cs21 Se4 116.40(12) . 2_667
O1 Cs21 Se4 94.0(3) 1_655 2_667
Se1 Cs21 Se4 76.93(9) . 2_667
O19 Cs21 Se8 71.9(9) . .
O18 Cs21 Se8 69.4(4) . .
O10 Cs21 Se8 163.1(9) . .
O16 Cs21 Se8 87.5(9) . .
O6 Cs21 Se8 120.8(6) . .
Cs20 Cs21 Se8 63.30(10) . .
O1 Cs21 Se8 103.4(3) 1_655 .
Se1 Cs21 Se8 61.70(8) . .
Se4 Cs21 Se8 131.87(12) 2_667 .
O19 Cs21 Se7 47.3(9) . 2_667
O18 Cs21 Se7 112.1(4) . 2_667
O10 Cs21 Se7 93.1(9) . 2_667
O16 Cs21 Se7 139.6(9) . 2_667
O6 Cs21 Se7 127.2(6) . 2_667
Cs20 Cs21 Se7 157.24(13) . 2_667
O1 Cs21 Se7 49.1(3) 1_655 2_667
Se1 Cs21 Se7 97.84(11) . 2_667
Se4 Cs21 Se7 56.89(8) 2_667 2_667
Se8 Cs21 Se7 103.64(11) . 2_667
Cs21 O16 Cs20 64.8(9) . .
Cs21 O18 Cs8 136.6(6) . 1_655
Cs21 O18 Cs20 66.8(4) . .
Cs8 O18 Cs20 106.4(4) 1_655 .
Cs21 O19 Cs5 157.2(13) . .
Cs21 O19 Cs5 114.2(11) . 2_667
Cs5 O19 Cs5 85.5(6) . 2_667

loop_
_geom_bond_atom_site_label_1
_geom_bond_atom_site_label_2
_geom_bond_distance
_geom_bond_site_symmetry_2
Zn1 Se2 2.447(2) .
Zn1 Se11 2.458(3) 2_657
Zn1 Se6 2.468(2) .
Zn1 Se5 2.472(3) .
Zn1 Cs2 4.293(3) .
Zn1 Cs3 4.407(3) 2_657
Zn1 Cs20 4.413(3) 2_657
Zn1 Cs9 4.473(3) .
Zn2 Se2 2.448(2) .
Zn2 Se13 2.469(3) .
Zn2 Se12 2.479(2) .
Zn2 Se8 2.489(3) .
Zn2 Cs8 4.008(3) 1_655
Zn2 Cs5 4.407(3) 2_667
Zn2 Cs3 4.431(3) 2_657
Zn2 Cs6 4.457(2) .
Zn3 Se2 2.449(3) .
Zn3 Se3 2.462(2) 2_567
Zn3 Se7 2.465(2) .
Zn3 Se4 2.485(2) .
Zn3 Cs7 4.384(3) 2_567
Zn3 Cs2 4.391(2) .
Zn3 Cs5 4.392(2) 2_667
Zn4 Se2 2.449(2) .
Zn4 Se10 2.458(3) .
Zn4 Se9 2.473(2) .
Zn4 Se14 2.506(2) 2_567
Zn4 Cs9 4.331(3) .
Zn4 Cs6 4.375(2) .
Zn4 Cs7 4.385(3) 2_567
Se1 Sn2 2.491(2) .
Se1 Cs4 3.536(3) .
Se1 Cs20 3.687(3) .
Se1 Cs3 3.805(3) .
Se1 Cs21 3.919(5) .
Se1 Cs5 4.152(3) .
Se3 Zn3 2.462(2) 2_567
Se3 Sn3 2.513(2) 2_567
Se3 Cs2 3.751(2) 2_567
Se3 Cs7 3.777(2) .
Se3 Cs2 3.815(2) .
Se4 Sn4 2.524(2) .
Se4 Cs4 3.772(2) 2_667
Se4 Cs7 3.829(3) 2_567
Se4 Cs5 3.835(3) 2_667
Se4 Cs21 4.018(6) 2_667
Se5 Sn2 2.517(3) .
Se5 Cs2 3.681(2) .
Se5 Cs20 3.742(4) 2_657
Se5 Cs3 3.783(2) .
Se5 Cs3 3.833(3) 2_657
Se6 Sn3 2.523(2) .
Se6 Cs8 3.650(3) .
Se6 Cs2 3.733(3) .
Se6 Cs9 3.930(3) .
Se7 Sn2 2.521(2) .
Se7 Cs5 3.660(2) 2_667
Se7 Cs5 3.773(3) .
Se7 Cs2 3.860(2) .
Se7 Cs21 4.269(5) 2_667
Se8 Sn2 2.516(2) .
Se8 Cs8 3.498(2) 1_655
Se8 Cs3 3.785(3) 2_657
Se8 Cs5 3.872(3) 2_667
Se8 Cs20 3.976(4) .
Se8 Cs21 4.079(6) .
Se9 Sn4 2.513(2) .
Se9 Cs7 3.712(2) 1_556
Se9 Cs6 3.730(3) .
Se9 Cs7 3.746(3) 2_567
Se10 Sn1 2.515(2) 2_657
Se10 Cs9 3.667(2) .
Se10 Cs6 3.761(2) .
Se10 Cs9 3.969(3) 2_558
Se11 Zn1 2.458(3) 2_657
Se11 Sn1 2.521(2) .
Se11 Cs4 3.588(2) .
Se11 Cs3 3.716(3) .
Se11 Cs9 3.763(3) 2_657
Se11 Cs20 4.051(3) .
Se12 Sn4 2.519(2) .
Se12 Cs1 3.6875(19) 1_556
Se12 Cs8 3.689(3) 1_655
Se12 Cs5 3.757(2) 2_667
Se12 Cs6 3.802(3) .
Se13 Sn1 2.519(2) 2_657
Se13 Cs6 3.816(3) .
Se13 Cs3 3.871(2) 2_657
Se13 Cs6 4.040(3) 2_658
Se14 Zn4 2.506(2) 2_567
Se14 Sn3 2.524(2) 2_567
Se14 Cs7 3.724(2) .
Se14 Cs1 3.786(2) 2_666
Se14 Cs9 3.822(3) 2_567
Se15 Sn3 2.5042(19) 2_567
Se15 Cs1 3.576(2) 2_666
Se15 Cs5 3.648(2) .
Se15 Cs8 3.699(3) 2_567
Se16 Sn1 2.504(2) .
Se16 Cs1 3.465(3) .
Se16 Cs6 3.738(2) 1_554
Se16 Cs4 3.841(3) .
Se17 Sn4 2.5068(19) 2_667
Se17 Cs1 3.563(2) .
Se17 Cs4 3.649(3) .
Se17 Cs1 3.862(3) 2_666
Sn1 Se10 2.515(2) 2_657
Sn1 Se13 2.519(2) 2_657
Sn1 Cs9 4.358(2) 2_657
Sn1 Cs3 4.416(2) .
Sn1 Cs6 4.478(2) 2_657
Sn2 Cs2 4.3630(19) .
Sn2 Cs5 4.502(2) 2_667
Sn2 Cs20 4.511(3) .
Sn2 Cs3 4.519(3) 2_657
Sn3 Se15 2.5041(19) 2_567
Sn3 Se3 2.513(2) 2_567
Sn3 Se14 2.524(2) 2_567
Sn3 Cs7 4.3711(19) 2_567
Sn3 Cs2 4.380(2) .
Sn3 Cs8 4.458(2) .
Sn3 Cs1 4.513(2) 1_456
Sn4 Se17 2.5068(19) 2_667
Sn4 Cs6 4.387(2) .
Sn4 Cs7 4.477(2) 2_567
Sn4 Cs5 4.485(2) 2_667
Cs1 O12 3.525(14) .
Cs1 Se15 3.576(2) 2_666
Cs1 Se12 3.6876(19) 1_554
Cs1 Se14 3.786(2) 2_666
Cs1 O4 3.79(2) 1_654
Cs1 Se17 3.862(3) 2_666
Cs1 Sn3 4.513(2) 1_654
Cs1 Cs8 4.906(3) 1_654
Cs1 Cs6 4.971(2) 1_554
Cs1 Cs1 5.261(3) 2_666
Cs2 O1 3.012(15) .
Cs2 O2 3.130(14) .
Cs2 O13 3.47(3) .
Cs2 O1 3.486(16) 2_567
Cs2 Se3 3.751(2) 2_567
Cs2 Cs2 4.287(3) 2_567
Cs3 O5 3.10(2) .
Cs3 O7 3.68(4) 2_657
Cs3 Se8 3.785(3) 2_657
Cs3 Se5 3.832(3) 2_657
Cs3 Se13 3.871(2) 2_657
Cs3 Zn1 4.407(3) 2_657
Cs3 Zn2 4.431(3) 2_657
Cs3 Cs20 4.499(4) 2_657
Cs4 O6 3.33(3) .
Cs4 O9 3.731(18) 2_657
Cs4 O3 3.757(15) 1_655
Cs4 Se4 3.772(2) 2_667
Cs4 O12 3.808(13) 2_666
Cs4 Cs20 4.743(3) .
Cs4 Cs21 4.859(4) .
Cs5 O19 3.45(3) .
Cs5 O19 3.47(2) 2_667
Cs5 Se7 3.660(2) 2_667
Cs5 Se12 3.757(2) 2_667
Cs5 Se4 3.835(3) 2_667
Cs5 Se8 3.872(3) 2_667
Cs5 Zn3 4.392(2) 2_667
Cs5 Zn2 4.407(3) 2_667
Cs5 Cs21 4.460(5) 2_667
Cs6 O14 3.16(5) .
Cs6 O11 3.62(3) .
Cs6 Se16 3.738(2) 1_556
Cs6 Se13 4.040(3) 2_658
Cs6 Sn1 4.478(2) 2_657
Cs7 O3 3.257(14) .
Cs7 O11 3.39(3) 1_554
Cs7 O14 3.46(5) 1_554
Cs7 Se9 3.712(2) 1_554
Cs7 Se9 3.746(3) 2_567
Cs7 Se4 3.829(2) 2_567
Cs7 Sn3 4.3711(19) 2_567
Cs7 Zn3 4.384(3) 2_567
Cs7 Zn4 4.386(3) 2_567
Cs7 Sn4 4.477(2) 2_567
Cs9 O9 3.17(2) .
Cs9 O4 3.18(2) .
Cs9 O9 3.342(18) 2_558
Cs9 O15 3.56(4) .
Cs9 Se11 3.763(3) 2_657
Cs9 Se14 3.822(3) 2_567
Cs9 Se10 3.969(3) 2_558
Cs9 Sn1 4.358(2) 2_657
Cs9 Cs8 4.441(3) .
Cs8 O8 2.03(3) .
Cs8 O4 3.11(2) .
Cs8 O18 3.209(12) 1_455
Cs8 Se8 3.497(2) 1_455
Cs8 O15 3.63(4) .
Cs8 Se12 3.689(3) 1_455
Cs8 Se15 3.699(3) 2_567
Cs8 Zn2 4.008(3) 1_455
Cs8 Cs5 4.622(3) 2_567
Cs20 O7 2.78(4) .
Cs20 O6 3.29(3) .
Cs20 O16 3.33(5) .
Cs20 Cs21 3.421(6) .
Cs20 O18 3.684(12) .
Cs20 Se5 3.742(4) 2_657
Cs20 Zn1 4.413(3) 2_657
Cs20 Cs3 4.499(4) 2_657
O1 Cs21 3.485(16) 1_455
O1 Cs2 3.486(16) 2_567
O3 Cs4 3.757(15) 1_455
O4 Cs1 3.79(2) 1_456
O6 Cs21 3.34(3) .
O7 Cs3 3.68(4) 2_657
O9 Cs9 3.342(18) 2_558
O9 Cs4 3.731(18) 2_657
O10 Cs21 2.83(4) .
O11 Cs7 3.39(3) 1_556
O12 Cs4 3.808(13) 2_666
O14 Cs7 3.46(5) 1_556
O15 O17 1.48(4) .
Cs21 O19 1.72(3) .
Cs21 O18 1.933(13) .
Cs21 O16 3.04(5) .
Cs21 O1 3.485(16) 1_655
Cs21 Se4 4.018(6) 2_667
Cs21 Se7 4.269(5) 2_667
O18 Cs8 3.209(12) 1_655
O19 Cs5 3.47(2) 2_667
